data_7719598
loop_
_publ_author_name
'Farmer-Mason, Katelynn M'
'Bacon, Jeffrey W.'
'Cueny, Eric S.'

_publ_section_title
;
 Stability of metal-metal interactions in dinuclear Pt-Au complexes as a
 function of bridging Pt-arene ring electronics.
;
_journal_issue 43
_journal_name_full 'Dalton transactions (Cambridge, England : 2003)'
_journal_page_first 16241
_journal_page_last 16253
_journal_paper_doi 10.1039/d5dt02048d
_journal_volume 54
_journal_year 2025
_chemical_formula_moiety 'C56 H43 Au N O P2 Pt, C F3 O3 S, C H2 Cl2'
_chemical_formula_sum 'C58 H45 Au Cl2 F3 N O4 P2 Pt S'
_chemical_formula_weight 1433.90
_space_group_crystal_system monoclinic
_space_group_IT_number 14
_space_group_name_Hall '-P 2ybc'
_space_group_name_H-M_alt 'P 1 21/c 1'
_atom_sites_solution_hydrogens geom
_atom_sites_solution_primary dual
_atom_sites_solution_secondary difmap
_audit_update_record
;
2025-05-23 deposited with the CCDC.	2025-10-10 downloaded from the CCDC.
;
_cell_angle_alpha 90
_cell_angle_beta 94.663(3)
_cell_angle_gamma 90
_cell_formula_units_Z 4
_cell_length_a 14.3136(8)
_cell_length_b 9.5807(5)
_cell_length_c 38.117(2)
_cell_measurement_reflns_used 9605
_cell_measurement_temperature 100.00
_cell_measurement_theta_max 72.038
_cell_measurement_theta_min 2.326
_cell_volume 5209.8(5)
_computing_cell_refinement 'SAINT V8.40A (Bruker, 2019)'
_computing_data_collection 'APEX5 (Bruker, 2016)'
_computing_data_reduction 'SAINT V8.40A (Bruker, 2019)'
_computing_molecular_graphics 'Olex2 1.5 (Dolomanov et al., 2009)'
_computing_publication_material 'Olex2 1.5 (Dolomanov et al., 2009)'
_computing_structure_refinement 'SHELXL 2018/3 (Sheldrick, 2015)'
_computing_structure_solution 'SHELXT  (Sheldrick, 2015)'
_diffrn_ambient_temperature 100.00
_diffrn_measured_fraction_theta_full 1.000
_diffrn_measured_fraction_theta_max 0.995
_diffrn_measurement_device_type 'Bruker D8 Venture'
_diffrn_measurement_method '\f and \w scans'
_diffrn_radiation_monochromator 'Helios Cu'
_diffrn_radiation_type CuK\a
_diffrn_radiation_wavelength 1.54178
_diffrn_reflns_av_R_equivalents 0.0798
_diffrn_reflns_av_unetI/netI 0.0326
_diffrn_reflns_Laue_measured_fraction_full 1.000
_diffrn_reflns_Laue_measured_fraction_max 0.995
_diffrn_reflns_limit_h_max 17
_diffrn_reflns_limit_h_min -17
_diffrn_reflns_limit_k_max 11
_diffrn_reflns_limit_k_min -11
_diffrn_reflns_limit_l_max 47
_diffrn_reflns_limit_l_min -47
_diffrn_reflns_number 141036
_diffrn_reflns_point_group_measured_fraction_full 1.000
_diffrn_reflns_point_group_measured_fraction_max 0.995
_diffrn_reflns_theta_full 67.679
_diffrn_reflns_theta_max 72.362
_diffrn_reflns_theta_min 2.326
_diffrn_source 'Microfocus Sealed Tube'
_diffrn_source_current 1.2
_diffrn_source_power 0.06
_diffrn_source_voltage 50.0
_diffrn_standards_number 0
_exptl_absorpt_coefficient_mu 12.564
_exptl_absorpt_correction_T_max 0.7471
_exptl_absorpt_correction_T_min 0.4368
_exptl_absorpt_correction_type numerical
_exptl_absorpt_process_details
;
SADABS-2016/2 (Bruker,2016/2) was used for absorption correction.
wR2(int) was 0.1349 before and 0.0881 after correction.
The Ratio of minimum to maximum transmission is 0.5847.
The \l/2 correction factor is Not present.
;
_exptl_crystal_colour 'clear orange'
_exptl_crystal_colour_lustre clear
_exptl_crystal_colour_primary orange
_exptl_crystal_density_diffrn 1.828
_exptl_crystal_description plate
_exptl_crystal_F_000 2784
_exptl_crystal_size_max 0.137
_exptl_crystal_size_mid 0.081
_exptl_crystal_size_min 0.034
_refine_diff_density_max 2.773
_refine_diff_density_min -3.166
_refine_diff_density_rms 0.157
_refine_ls_extinction_method none
_refine_ls_goodness_of_fit_ref 1.077
_refine_ls_hydrogen_treatment constr
_refine_ls_matrix_type full
_refine_ls_number_parameters 659
_refine_ls_number_reflns 10260
_refine_ls_number_restraints 0
_refine_ls_restrained_S_all 1.077
_refine_ls_R_factor_all 0.0505
_refine_ls_R_factor_gt 0.0450
_refine_ls_shift/su_max 0.004
_refine_ls_shift/su_mean 0.000
_refine_ls_structure_factor_coef Fsqd
_refine_ls_weighting_details 'w=1/[\s^2^(Fo^2^)+(0.0431P)^2^+42.7630P] where P=(Fo^2^+2Fc^2^)/3'
_refine_ls_weighting_scheme calc
_refine_ls_wR_factor_gt 0.1091
_refine_ls_wR_factor_ref 0.1121
_reflns_Friedel_coverage 0.000
_reflns_number_gt 9152
_reflns_number_total 10260
_reflns_threshold_expression 'I > 2\s(I)'
_publcif_datablock.id {16c187a3-4ac2-4292-b559-74908fc71776}

_cod_data_source_file d5dt02048d3.cif
_cod_data_source_block kmf3154_a
_cod_depositor_comments 'Adding full bibliography for 7719592--7719599.cif.'
_cod_original_cell_volume 5209.9(5)
_cod_database_code 7719598
_shelx_space_group_comment
;
The symmetry employed for this shelxl refinement is uniquely defined
by the following loop, which should always be used as a source of
symmetry information in preference to the above space-group names.
They are only intended as comments.
;
_shelx_estimated_absorpt_t_max 0.675
_shelx_estimated_absorpt_t_min 0.278
_olex2_refinement_description
;
1. Fixed Uiso
 At 1.2 times of:
  All C(H) groups, All C(H,H) groups
 At 1.5 times of:
  All C(H,H,H) groups
2.a Secondary CH2 refined with riding coordinates:
 C1S(H1SA,H1SB)
2.b Aromatic/amide H refined with riding coordinates:
 C3(H3), C22(H22), C34(H34), C23(H23), C46(H46), C37(H37), C50(H50), C28(H28),
 C38(H38), C56(H56), C35(H35), C40(H40), C26(H26), C48(H48), C14(H14), C42(H42),
  C24(H24), C36(H36), C44(H44), C54(H54), C52(H52), C9(H9), C13(H13), C6(H6),
 C55(H55), C29(H29), C10(H10), C47(H47), C49(H49), C30(H30), C19(H19), C43(H43),
  C31(H31), C32(H32), C41(H41), C25(H25), C53(H53), C7(H7), C17(H17), C18(H18)
2.c Idealised Me refined as rotating group:
 C1(H1A,H1B,H1C)
;
_olex2_submission_special_instructions 'No special instructions were received'
_publcif_funding_html
;
;

loop_
_space_group_symop_operation_xyz
'x, y, z'
'-x, y+1/2, -z+1/2'
'-x, -y, -z'
'x, -y-1/2, z-1/2'

loop_
_atom_site_label
_atom_site_type_symbol
_atom_site_fract_x
_atom_site_fract_y
_atom_site_fract_z
_atom_site_U_iso_or_equiv
_atom_site_adp_type
_atom_site_occupancy
_atom_site_site_symmetry_order
_atom_site_calc_flag
_atom_site_refinement_flags_posn
_atom_site_refinement_flags_adp
_atom_site_refinement_flags_occupancy
_atom_site_disorder_assembly
_atom_site_disorder_group
Pt1 Pt 0.18488(2) 0.33364(3) 0.55541(2) 0.02811(8) Uani 1 1 d . . . . .
Au1 Au 0.17736(2) 0.30409(3) 0.62644(2) 0.03089(9) Uani 1 1 d . . . . .
P1 P 0.32083(11) 0.21445(16) 0.55909(4) 0.0264(3) Uani 1 1 d . . . . .
P2 P 0.21160(11) 0.34629(17) 0.68392(4) 0.0277(3) Uani 1 1 d . . . . .
S1A S 0.72027(11) -0.00120(19) 0.66301(5) 0.0364(4) Uani 1 1 d . . . . .
Cl1S Cl 0.74583(16) 0.4963(2) 0.69713(7) 0.0614(5) Uani 1 1 d . . . . .
Cl2S Cl 0.9137(2) 0.4438(3) 0.66068(7) 0.0759(7) Uani 1 1 d . . . . .
F2A F 0.6143(4) -0.1433(6) 0.70336(16) 0.0726(16) Uani 1 1 d . . . . .
F1A F 0.5426(3) -0.0645(6) 0.65562(16) 0.0634(14) Uani 1 1 d . . . . .
O1 O 0.0217(4) -0.1374(5) 0.60902(15) 0.0432(12) Uani 1 1 d . . . . .
N1 N 0.0687(4) 0.4569(6) 0.55228(15) 0.0334(12) Uani 1 1 d . . . . .
O3A O 0.7999(4) -0.0750(7) 0.67880(16) 0.0522(14) Uani 1 1 d . . . . .
O2A O 0.7170(4) 0.0134(7) 0.62538(14) 0.0496(13) Uani 1 1 d . . . . .
O1A O 0.6964(4) 0.1224(6) 0.68112(15) 0.0469(13) Uani 1 1 d . . . . .
F3A F 0.6344(5) -0.2408(6) 0.65351(19) 0.0814(19) Uani 1 1 d . . . . .
C21 C 0.3539(5) 0.1717(6) 0.51503(17) 0.0287(13) Uani 1 1 d . . . . .
C3 C 0.0893(4) 0.0664(7) 0.59051(17) 0.0321(14) Uani 1 1 d . . . . .
H3 H 0.146302 0.015892 0.589875 0.039 Uiso 1 1 calc R U . . .
C22 C 0.2820(5) 0.1359(7) 0.48951(18) 0.0313(14) Uani 1 1 d . . . . .
H22 H 0.219187 0.129525 0.495753 0.038 Uiso 1 1 calc R U . . .
C51 C 0.3257(5) 0.2782(7) 0.70027(18) 0.0326(14) Uani 1 1 d . . . . .
C5 C -0.0011(5) 0.2768(8) 0.58167(19) 0.0375(15) Uani 1 1 d . . . . .
C33 C 0.3223(4) 0.0479(6) 0.58193(17) 0.0272(12) Uani 1 1 d . . . . .
C20 C 0.2298(5) 0.4883(7) 0.52185(18) 0.0341(15) Uani 1 1 d . . . . .
C34 C 0.3033(4) -0.0760(6) 0.56387(18) 0.0297(13) Uani 1 1 d . . . . .
H34 H 0.293916 -0.075085 0.538913 0.036 Uiso 1 1 calc R U . . .
C23 C 0.3021(5) 0.1097(7) 0.45516(19) 0.0371(15) Uani 1 1 d . . . . .
H23 H 0.253191 0.084143 0.438031 0.045 Uiso 1 1 calc R U . . .
C46 C 0.0626(5) 0.1679(7) 0.69389(19) 0.0351(15) Uani 1 1 d . . . . .
H46 H 0.062945 0.150979 0.669341 0.042 Uiso 1 1 calc R U . . .
C37 C 0.3303(5) -0.0801(7) 0.63678(18) 0.0335(14) Uani 1 1 d . . . . .
H37 H 0.339827 -0.081357 0.661735 0.040 Uiso 1 1 calc R U . . .
C8 C -0.0080(5) 0.4187(8) 0.56721(19) 0.0376(16) Uani 1 1 d . . . . .
C50 C 0.1269(5) 0.2863(7) 0.74607(17) 0.0320(14) Uani 1 1 d . . . . .
H50 H 0.170749 0.349918 0.757241 0.038 Uiso 1 1 calc R U . . .
C16 C 0.1608(5) 0.5969(7) 0.51815(19) 0.0387(16) Uani 1 1 d . . . . .
C39 C 0.2104(4) 0.5290(7) 0.69578(17) 0.0299(13) Uani 1 1 d . . . . .
C4 C 0.0877(5) 0.2096(7) 0.58161(18) 0.0341(15) Uani 1 1 d . . . . .
C28 C 0.5024(4) 0.2362(7) 0.59230(18) 0.0314(14) Uani 1 1 d . . . . .
H28 H 0.506241 0.138188 0.588852 0.038 Uiso 1 1 calc R U . . .
C38 C 0.3361(4) 0.0445(7) 0.61894(18) 0.0304(13) Uani 1 1 d . . . . .
H38 H 0.349403 0.128365 0.631668 0.037 Uiso 1 1 calc R U . . .
C56 C 0.4051(5) 0.3366(8) 0.6871(2) 0.0390(16) Uani 1 1 d . . . . .
H56 H 0.399184 0.413474 0.671311 0.047 Uiso 1 1 calc R U . . .
C35 C 0.2977(5) -0.2023(6) 0.5820(2) 0.0328(14) Uani 1 1 d . . . . .
H35 H 0.284997 -0.286601 0.569388 0.039 Uiso 1 1 calc R U . . .
C27 C 0.4193(5) 0.3075(6) 0.58133(18) 0.0303(13) Uani 1 1 d . . . . .
C40 C 0.2579(5) 0.5784(7) 0.72675(19) 0.0340(14) Uani 1 1 d . . . . .
H40 H 0.294733 0.516168 0.741546 0.041 Uiso 1 1 calc R U . . .
C26 C 0.4457(5) 0.1782(7) 0.50578(19) 0.0355(15) Uani 1 1 d . . . . .
H26 H 0.495197 0.198769 0.523136 0.043 Uiso 1 1 calc R U . . .
C48 C -0.0013(5) 0.1247(8) 0.7493(2) 0.0380(15) Uani 1 1 d . . . . .
H48 H -0.044870 0.078767 0.762915 0.046 Uiso 1 1 calc R U . . .
C14 C 0.0979(6) 0.8196(7) 0.4960(2) 0.0409(17) Uani 1 1 d . . . . .
H14 H 0.105228 0.903244 0.483147 0.049 Uiso 1 1 calc R U . . .
C42 C 0.1981(5) 0.8087(7) 0.7144(2) 0.0398(16) Uani 1 1 d . . . . .
H42 H 0.193847 0.904122 0.720861 0.048 Uiso 1 1 calc R U . . .
C24 C 0.3933(5) 0.1206(7) 0.4457(2) 0.0396(16) Uani 1 1 d . . . . .
H24 H 0.406566 0.105048 0.421988 0.047 Uiso 1 1 calc R U . . .
C36 C 0.3108(4) -0.2038(7) 0.6186(2) 0.0342(15) Uani 1 1 d . . . . .
H36 H 0.306415 -0.289035 0.631033 0.041 Uiso 1 1 calc R U . . .
C44 C 0.1574(5) 0.6218(7) 0.67412(18) 0.0345(14) Uani 1 1 d . . . . .
H44 H 0.125663 0.589296 0.652811 0.041 Uiso 1 1 calc R U . . .
C54 C 0.5011(5) 0.1701(9) 0.7198(2) 0.0450(19) Uani 1 1 d . . . . .
H54 H 0.561192 0.131306 0.726195 0.054 Uiso 1 1 calc R U . . .
C52 C 0.3343(5) 0.1680(8) 0.7234(2) 0.0408(16) Uani 1 1 d . . . . .
H52 H 0.280143 0.129041 0.732422 0.049 Uiso 1 1 calc R U . . .
C9 C -0.0849(5) 0.5119(9) 0.5649(2) 0.0442(18) Uani 1 1 d . . . . .
H9 H -0.141177 0.488554 0.575192 0.053 Uiso 1 1 calc R U . . .
C12 C 0.0760(6) 0.5797(7) 0.5345(2) 0.0406(17) Uani 1 1 d . . . . .
C45 C 0.1259(4) 0.2609(7) 0.71020(18) 0.0308(13) Uani 1 1 d . . . . .
C13 C 0.0180(6) 0.8007(8) 0.5120(2) 0.0468(19) Uani 1 1 d . . . . .
H13 H -0.028887 0.871167 0.510465 0.056 Uiso 1 1 calc R U . . .
C2 C 0.0100(5) -0.0028(7) 0.60016(18) 0.0348(14) Uani 1 1 d . . . . .
C6 C -0.0799(5) 0.2069(8) 0.5927(2) 0.0398(16) Uani 1 1 d . . . . .
H6 H -0.137629 0.255404 0.593393 0.048 Uiso 1 1 calc R U . . .
C55 C 0.4933(5) 0.2807(9) 0.6972(2) 0.0445(18) Uani 1 1 d . . . . .
H55 H 0.547764 0.319788 0.688433 0.053 Uiso 1 1 calc R U . . .
C29 C 0.5790(5) 0.3082(8) 0.6082(2) 0.0387(16) Uani 1 1 d . . . . .
H29 H 0.635092 0.259482 0.615415 0.046 Uiso 1 1 calc R U . . .
C10 C -0.0772(6) 0.6375(8) 0.5475(2) 0.0458(19) Uani 1 1 d . . . . .
H10 H -0.128537 0.700542 0.546505 0.055 Uiso 1 1 calc R U . . .
C47 C -0.0019(5) 0.0988(8) 0.7133(2) 0.0389(16) Uani 1 1 d . . . . .
H47 H -0.045533 0.035055 0.702067 0.047 Uiso 1 1 calc R U . . .
C49 C 0.0632(5) 0.2178(8) 0.7653(2) 0.0392(16) Uani 1 1 d . . . . .
H49 H 0.063555 0.234644 0.789834 0.047 Uiso 1 1 calc R U . . .
C15 C 0.1718(6) 0.7190(7) 0.4977(2) 0.0429(18) Uani 1 1 d . . . . .
C30 C 0.5733(5) 0.4523(8) 0.6136(2) 0.0442(18) Uani 1 1 d . . . . .
H30 H 0.625399 0.502387 0.624251 0.053 Uiso 1 1 calc R U . . .
C19 C 0.3074(5) 0.5071(7) 0.5036(2) 0.0389(16) Uani 1 1 d . . . . .
H19 H 0.355136 0.437982 0.505287 0.047 Uiso 1 1 calc R U . . .
C43 C 0.1507(5) 0.7618(8) 0.6835(2) 0.0398(16) Uani 1 1 d . . . . .
H43 H 0.113882 0.824506 0.668853 0.048 Uiso 1 1 calc R U . . .
C31 C 0.4907(6) 0.5208(8) 0.6031(2) 0.0455(18) Uani 1 1 d . . . . .
H31 H 0.486696 0.618628 0.606721 0.055 Uiso 1 1 calc R U . . .
C32 C 0.4135(5) 0.4504(7) 0.5874(2) 0.0394(16) Uani 1 1 d . . . . .
H32 H 0.357024 0.499419 0.580835 0.047 Uiso 1 1 calc R U . . .
C41 C 0.2516(5) 0.7178(8) 0.7360(2) 0.0393(16) Uani 1 1 d . . . . .
H41 H 0.283898 0.751018 0.757101 0.047 Uiso 1 1 calc R U . . .
C25 C 0.4653(6) 0.1544(8) 0.4709(2) 0.0445(18) Uani 1 1 d . . . . .
H25 H 0.527885 0.161309 0.464524 0.053 Uiso 1 1 calc R U . . .
C53 C 0.4227(5) 0.1134(9) 0.7335(2) 0.0467(18) Uani 1 1 d . . . . .
H53 H 0.429227 0.037895 0.749702 0.056 Uiso 1 1 calc R U . . .
C7 C -0.0743(5) 0.0691(9) 0.60244(18) 0.0400(16) Uani 1 1 d . . . . .
H7 H -0.127057 0.023018 0.610656 0.048 Uiso 1 1 calc R U . . .
C1 C -0.0532(6) -0.2038(8) 0.6251(2) 0.0477(19) Uani 1 1 d . . . . .
H1A H -0.109434 -0.204064 0.608580 0.072 Uiso 1 1 calc R U . . .
H1B H -0.066075 -0.152946 0.646431 0.072 Uiso 1 1 calc R U . . .
H1C H -0.035466 -0.300146 0.631162 0.072 Uiso 1 1 calc R U . . .
C1A C 0.6232(6) -0.1189(9) 0.6692(2) 0.0498(19) Uani 1 1 d . . . . .
C11 C 0.0033(6) 0.6754(8) 0.5314(2) 0.0429(18) Uani 1 1 d . . . . .
C17 C 0.2521(6) 0.7312(8) 0.4798(2) 0.0453(18) Uani 1 1 d . . . . .
H17 H 0.261004 0.811858 0.465972 0.054 Uiso 1 1 calc R U . . .
C18 C 0.3191(6) 0.6276(8) 0.4819(2) 0.0474(19) Uani 1 1 d . . . . .
H18 H 0.373005 0.635833 0.469109 0.057 Uiso 1 1 calc R U . . .
C1S C 0.8443(6) 0.3874(10) 0.6941(2) 0.055(2) Uani 1 1 d . . . . .
H1SA H 0.882543 0.387412 0.716953 0.066 Uiso 1 1 calc R U . . .
H1SB H 0.822939 0.290609 0.689137 0.066 Uiso 1 1 calc R U . . .

loop_
_atom_site_aniso_label
_atom_site_aniso_U_11
_atom_site_aniso_U_22
_atom_site_aniso_U_33
_atom_site_aniso_U_23
_atom_site_aniso_U_13
_atom_site_aniso_U_12
Pt1 0.03040(14) 0.02284(13) 0.02990(15) -0.00281(10) -0.00470(10) 0.00614(10)
Au1 0.02777(14) 0.03455(15) 0.02946(15) -0.00580(11) -0.00315(10) 0.00663(10)
P1 0.0273(7) 0.0201(7) 0.0309(8) -0.0023(6) -0.0030(6) 0.0039(6)
P2 0.0239(7) 0.0306(8) 0.0280(8) -0.0036(6) -0.0007(6) 0.0012(6)
S1A 0.0301(8) 0.0427(9) 0.0355(9) -0.0032(7) -0.0025(6) 0.0026(7)
Cl1S 0.0603(12) 0.0536(12) 0.0689(14) 0.0027(10) -0.0028(10) 0.0013(10)
Cl2S 0.104(2) 0.0576(14) 0.0699(16) 0.0030(12) 0.0335(14) -0.0037(13)
F2A 0.068(3) 0.076(4) 0.072(4) 0.022(3) 0.000(3) -0.025(3)
F1A 0.034(2) 0.068(3) 0.085(4) 0.006(3) -0.010(2) -0.008(2)
O1 0.042(3) 0.038(3) 0.049(3) 0.001(2) 0.004(2) -0.003(2)
N1 0.033(3) 0.032(3) 0.034(3) -0.007(2) -0.007(2) 0.007(2)
O3A 0.035(3) 0.065(4) 0.055(3) 0.006(3) -0.007(2) 0.014(3)
O2A 0.042(3) 0.067(4) 0.039(3) -0.004(3) -0.002(2) 0.007(3)
O1A 0.048(3) 0.045(3) 0.048(3) -0.008(2) 0.005(2) -0.006(2)
F3A 0.091(4) 0.043(3) 0.105(5) -0.017(3) -0.021(4) -0.004(3)
C21 0.034(3) 0.021(3) 0.031(3) 0.000(2) 0.001(3) 0.000(2)
C3 0.027(3) 0.037(4) 0.031(3) -0.003(3) -0.002(3) 0.005(3)
C22 0.033(3) 0.025(3) 0.036(4) 0.001(3) -0.002(3) 0.004(3)
C51 0.031(3) 0.034(3) 0.032(3) -0.007(3) -0.003(3) 0.004(3)
C5 0.038(4) 0.041(4) 0.033(4) -0.009(3) -0.005(3) 0.003(3)
C33 0.027(3) 0.024(3) 0.030(3) -0.002(2) 0.002(2) 0.002(2)
C20 0.045(4) 0.022(3) 0.033(3) -0.002(3) -0.008(3) 0.001(3)
C34 0.032(3) 0.025(3) 0.032(3) 0.000(3) 0.003(3) 0.004(3)
C23 0.048(4) 0.030(3) 0.033(4) -0.002(3) -0.002(3) 0.005(3)
C46 0.032(3) 0.039(4) 0.035(4) -0.005(3) 0.001(3) -0.004(3)
C37 0.033(3) 0.037(4) 0.030(3) 0.002(3) 0.002(3) 0.004(3)
C8 0.041(4) 0.035(4) 0.035(4) -0.008(3) -0.009(3) 0.007(3)
C50 0.039(3) 0.031(3) 0.027(3) -0.004(3) 0.009(3) 0.001(3)
C16 0.052(4) 0.026(3) 0.036(4) 0.000(3) -0.011(3) 0.002(3)
C39 0.026(3) 0.031(3) 0.033(3) -0.003(3) 0.003(2) 0.001(2)
C4 0.033(3) 0.036(4) 0.031(3) -0.011(3) -0.009(3) 0.007(3)
C28 0.031(3) 0.025(3) 0.037(4) 0.001(3) -0.002(3) 0.001(3)
C38 0.024(3) 0.030(3) 0.038(4) -0.002(3) 0.001(2) 0.004(2)
C56 0.030(3) 0.047(4) 0.039(4) -0.002(3) -0.001(3) 0.002(3)
C35 0.034(3) 0.018(3) 0.047(4) -0.004(3) 0.006(3) 0.001(2)
C27 0.035(3) 0.021(3) 0.033(3) 0.001(2) -0.002(3) -0.001(2)
C40 0.031(3) 0.032(3) 0.038(4) -0.002(3) -0.007(3) 0.004(3)
C26 0.032(3) 0.038(4) 0.036(4) 0.000(3) 0.002(3) 0.002(3)
C48 0.035(3) 0.033(4) 0.047(4) 0.000(3) 0.005(3) 0.001(3)
C14 0.052(4) 0.029(4) 0.039(4) 0.001(3) -0.006(3) 0.004(3)
C42 0.042(4) 0.027(3) 0.050(4) 0.000(3) 0.002(3) -0.002(3)
C24 0.051(4) 0.033(4) 0.035(4) -0.001(3) 0.003(3) 0.012(3)
C36 0.029(3) 0.028(3) 0.046(4) 0.009(3) 0.005(3) 0.007(3)
C44 0.036(3) 0.035(4) 0.032(3) 0.002(3) 0.002(3) -0.002(3)
C54 0.030(3) 0.058(5) 0.044(4) -0.011(4) -0.008(3) 0.013(3)
C52 0.033(3) 0.040(4) 0.049(4) -0.001(3) -0.001(3) -0.002(3)
C9 0.034(4) 0.056(5) 0.041(4) -0.010(4) -0.004(3) 0.010(3)
C12 0.057(4) 0.022(3) 0.040(4) -0.004(3) -0.017(3) 0.013(3)
C45 0.027(3) 0.030(3) 0.035(3) 0.001(3) 0.002(3) 0.004(3)
C13 0.064(5) 0.028(4) 0.045(4) -0.006(3) -0.015(4) 0.010(3)
C2 0.038(3) 0.038(4) 0.028(3) -0.004(3) 0.000(3) 0.002(3)
C6 0.028(3) 0.046(4) 0.044(4) -0.010(3) -0.003(3) 0.007(3)
C55 0.028(3) 0.060(5) 0.045(4) -0.003(4) 0.005(3) 0.002(3)
C29 0.037(4) 0.038(4) 0.039(4) 0.003(3) -0.010(3) -0.002(3)
C10 0.052(4) 0.039(4) 0.043(4) -0.005(3) -0.015(3) 0.018(3)
C47 0.033(3) 0.037(4) 0.046(4) -0.005(3) -0.001(3) -0.006(3)
C49 0.037(4) 0.038(4) 0.043(4) -0.004(3) 0.005(3) 0.004(3)
C15 0.062(5) 0.021(3) 0.042(4) 0.000(3) -0.017(4) 0.004(3)
C30 0.044(4) 0.034(4) 0.052(5) -0.004(3) -0.011(3) -0.007(3)
C19 0.045(4) 0.029(3) 0.041(4) -0.004(3) -0.006(3) -0.001(3)
C43 0.040(4) 0.035(4) 0.045(4) 0.006(3) 0.003(3) 0.001(3)
C31 0.053(4) 0.029(4) 0.052(5) -0.007(3) -0.017(4) 0.000(3)
C32 0.044(4) 0.026(3) 0.047(4) -0.003(3) -0.008(3) 0.003(3)
C41 0.037(4) 0.036(4) 0.044(4) -0.008(3) -0.006(3) 0.000(3)
C25 0.042(4) 0.043(4) 0.050(5) -0.003(3) 0.012(3) 0.007(3)
C53 0.042(4) 0.046(4) 0.051(5) 0.009(4) -0.005(3) 0.015(3)
C7 0.027(3) 0.061(5) 0.031(4) -0.004(3) 0.001(3) -0.002(3)
C1 0.050(4) 0.042(4) 0.052(5) 0.003(4) 0.005(4) -0.011(3)
C1A 0.045(4) 0.047(5) 0.055(5) -0.001(4) -0.006(4) -0.006(4)
C11 0.049(4) 0.037(4) 0.040(4) -0.009(3) -0.010(3) 0.010(3)
C17 0.061(5) 0.025(3) 0.048(4) 0.005(3) -0.010(4) -0.006(3)
C18 0.065(5) 0.027(4) 0.047(4) 0.004(3) -0.013(4) -0.003(3)
C1S 0.061(5) 0.050(5) 0.055(5) 0.002(4) 0.008(4) -0.006(4)

loop_
_atom_type_symbol
_atom_type_description
_atom_type_scat_dispersion_real
_atom_type_scat_dispersion_imag
_atom_type_scat_source
C C 0.0181 0.0091 'International Tables Vol C Tables 4.2.6.8 and 6.1.1.4'
H H 0.0000 0.0000 'International Tables Vol C Tables 4.2.6.8 and 6.1.1.4'
Au Au -4.4197 7.2980 'International Tables Vol C Tables 4.2.6.8 and 6.1.1.4'
Cl Cl 0.3639 0.7018 'International Tables Vol C Tables 4.2.6.8 and 6.1.1.4'
F F 0.0727 0.0534 'International Tables Vol C Tables 4.2.6.8 and 6.1.1.4'
N N 0.0311 0.0180 'International Tables Vol C Tables 4.2.6.8 and 6.1.1.4'
O O 0.0492 0.0322 'International Tables Vol C Tables 4.2.6.8 and 6.1.1.4'
P P 0.2955 0.4335 'International Tables Vol C Tables 4.2.6.8 and 6.1.1.4'
Pt Pt -4.5932 6.9264 'International Tables Vol C Tables 4.2.6.8 and 6.1.1.4'
S S 0.3331 0.5567 'International Tables Vol C Tables 4.2.6.8 and 6.1.1.4'

loop_
_exptl_crystal_face_index_h
_exptl_crystal_face_index_k
_exptl_crystal_face_index_l
_exptl_crystal_face_perp_dist
-1.00 1.00 -1.00 0.0330
-1.00 -1.00 1.00 0.0680
-1.00 0.00 1.00 0.0430
0.00 1.00 -1.00 0.0240
0.00 -1.00 1.00 0.0530
0.00 0.00 1.00 0.0160
0.00 0.00 -1.00 0.0110
0.00 1.00 0.00 0.0260
1.00 1.00 1.00 0.0170
1.00 -1.00 1.00 0.0360
1.00 0.00 1.00 0.0330
1.00 1.00 0.00 0.0160
1.00 0.00 -1.00 0.0270

loop_
_geom_angle_atom_site_label_1
_geom_angle_atom_site_label_2
_geom_angle_atom_site_label_3
_geom_angle
_geom_angle_site_symmetry_1
_geom_angle_site_symmetry_3
_geom_angle_publ_flag
P1 Pt1 Au1 89.38(4) . . ?
N1 Pt1 Au1 91.17(16) . . ?
N1 Pt1 P1 175.02(17) . . ?
N1 Pt1 C20 81.0(3) . . ?
N1 Pt1 C4 77.9(2) . . ?
C20 Pt1 Au1 135.87(18) . . ?
C20 Pt1 P1 95.2(2) . . ?
C20 Pt1 C4 157.4(3) . . ?
C4 Pt1 Au1 53.14(17) . . ?
C4 Pt1 P1 106.32(18) . . ?
P2 Au1 Pt1 157.83(4) . . ?
C4 Au1 Pt1 49.7(2) . . ?
C4 Au1 P2 152.0(2) . . ?
C21 P1 Pt1 110.1(2) . . ?
C33 P1 Pt1 116.8(2) . . ?
C33 P1 C21 104.4(3) . . ?
C33 P1 C27 103.2(3) . . ?
C27 P1 Pt1 114.5(2) . . ?
C27 P1 C21 106.8(3) . . ?
C51 P2 Au1 112.9(2) . . ?
C51 P2 C45 105.9(3) . . ?
C39 P2 Au1 114.4(2) . . ?
C39 P2 C51 106.7(3) . . ?
C39 P2 C45 105.9(3) . . ?
C45 P2 Au1 110.5(2) . . ?
O3A S1A O2A 115.3(3) . . ?
O3A S1A C1A 103.3(4) . . ?
O2A S1A C1A 103.1(4) . . ?
O1A S1A O3A 114.9(4) . . ?
O1A S1A O2A 114.4(4) . . ?
O1A S1A C1A 103.7(4) . . ?
C2 O1 C1 117.1(6) . . ?
C8 N1 Pt1 121.0(5) . . ?
C8 N1 C12 123.3(6) . . ?
C12 N1 Pt1 115.7(5) . . ?
C22 C21 P1 117.5(5) . . ?
C26 C21 P1 123.0(5) . . ?
C26 C21 C22 119.5(6) . . ?
C4 C3 H3 119.0 . . ?
C2 C3 H3 119.0 . . ?
C2 C3 C4 121.9(6) . . ?
C21 C22 H22 119.9 . . ?
C23 C22 C21 120.2(6) . . ?
C23 C22 H22 119.9 . . ?
C56 C51 P2 117.8(5) . . ?
C52 C51 P2 121.7(5) . . ?
C52 C51 C56 120.3(6) . . ?
C4 C5 C8 116.8(7) . . ?
C6 C5 C8 121.5(6) . . ?
C6 C5 C4 121.5(7) . . ?
C34 C33 P1 121.3(5) . . ?
C34 C33 C38 118.8(6) . . ?
C38 C33 P1 119.7(5) . . ?
C16 C20 Pt1 109.3(5) . . ?
C19 C20 Pt1 134.9(5) . . ?
C19 C20 C16 115.8(7) . . ?
C33 C34 H34 119.6 . . ?
C33 C34 C35 120.8(6) . . ?
C35 C34 H34 119.6 . . ?
C22 C23 H23 119.8 . . ?
C24 C23 C22 120.3(7) . . ?
C24 C23 H23 119.8 . . ?
C45 C46 H46 119.8 . . ?
C45 C46 C47 120.4(7) . . ?
C47 C46 H46 119.8 . . ?
C38 C37 H37 119.7 . . ?
C38 C37 C36 120.6(6) . . ?
C36 C37 H37 119.7 . . ?
N1 C8 C5 112.6(6) . . ?
N1 C8 C9 117.8(7) . . ?
C9 C8 C5 129.5(7) . . ?
C45 C50 H50 120.5 . . ?
C49 C50 H50 120.5 . . ?
C49 C50 C45 118.9(7) . . ?
C12 C16 C20 118.7(6) . . ?
C12 C16 C15 118.2(7) . . ?
C15 C16 C20 123.0(7) . . ?
C40 C39 P2 121.7(5) . . ?
C44 C39 P2 119.0(5) . . ?
C44 C39 C40 119.3(6) . . ?
Pt1 C4 Au1 77.2(2) . . ?
C3 C4 Pt1 130.8(5) . . ?
C3 C4 Au1 102.2(4) . . ?
C3 C4 C5 115.8(7) . . ?
C5 C4 Pt1 111.4(5) . . ?
C5 C4 Au1 105.8(4) . . ?
C27 C28 H28 119.8 . . ?
C29 C28 H28 119.8 . . ?
C29 C28 C27 120.4(6) . . ?
C33 C38 H38 119.8 . . ?
C37 C38 C33 120.3(6) . . ?
C37 C38 H38 119.8 . . ?
C51 C56 H56 120.3 . . ?
C55 C56 C51 119.4(7) . . ?
C55 C56 H56 120.3 . . ?
C34 C35 H35 120.2 . . ?
C36 C35 C34 119.7(6) . . ?
C36 C35 H35 120.2 . . ?
C28 C27 P1 120.4(5) . . ?
C32 C27 P1 120.3(5) . . ?
C32 C27 C28 119.3(6) . . ?
C39 C40 H40 119.9 . . ?
C41 C40 C39 120.2(6) . . ?
C41 C40 H40 119.9 . . ?
C21 C26 H26 120.0 . . ?
C21 C26 C25 120.1(7) . . ?
C25 C26 H26 120.0 . . ?
C47 C48 H48 120.2 . . ?
C49 C48 H48 120.2 . . ?
C49 C48 C47 119.7(7) . . ?
C13 C14 H14 118.7 . . ?
C13 C14 C15 122.7(7) . . ?
C15 C14 H14 118.7 . . ?
C43 C42 H42 119.7 . . ?
C41 C42 H42 119.7 . . ?
C41 C42 C43 120.7(7) . . ?
C23 C24 H24 120.1 . . ?
C23 C24 C25 119.9(7) . . ?
C25 C24 H24 120.1 . . ?
C37 C36 C35 119.8(6) . . ?
C37 C36 H36 120.1 . . ?
C35 C36 H36 120.1 . . ?
C39 C44 H44 119.8 . . ?
C43 C44 C39 120.5(7) . . ?
C43 C44 H44 119.8 . . ?
C55 C54 H54 119.5 . . ?
C55 C54 C53 121.0(7) . . ?
C53 C54 H54 119.5 . . ?
C51 C52 H52 120.1 . . ?
C51 C52 C53 119.9(7) . . ?
C53 C52 H52 120.1 . . ?
C8 C9 H9 120.5 . . ?
C10 C9 C8 119.1(8) . . ?
C10 C9 H9 120.5 . . ?
N1 C12 C16 114.8(6) . . ?
N1 C12 C11 121.6(8) . . ?
C11 C12 C16 123.4(7) . . ?
C46 C45 P2 119.0(5) . . ?
C46 C45 C50 120.7(6) . . ?
C50 C45 P2 120.3(5) . . ?
C14 C13 H13 119.7 . . ?
C14 C13 C11 120.6(7) . . ?
C11 C13 H13 119.7 . . ?
O1 C2 C3 116.0(6) . . ?
O1 C2 C7 123.3(7) . . ?
C3 C2 C7 120.6(7) . . ?
C5 C6 H6 119.7 . . ?
C7 C6 C5 120.6(7) . . ?
C7 C6 H6 119.7 . . ?
C56 C55 H55 120.0 . . ?
C54 C55 C56 119.9(7) . . ?
C54 C55 H55 120.0 . . ?
C28 C29 H29 120.0 . . ?
C28 C29 C30 120.0(7) . . ?
C30 C29 H29 120.0 . . ?
C9 C10 H10 118.7 . . ?
C9 C10 C11 122.6(7) . . ?
C11 C10 H10 118.7 . . ?
C46 C47 C48 119.1(6) . . ?
C46 C47 H47 120.5 . . ?
C48 C47 H47 120.5 . . ?
C50 C49 C48 121.2(7) . . ?
C50 C49 H49 119.4 . . ?
C48 C49 H49 119.4 . . ?
C16 C15 C14 117.7(8) . . ?
C17 C15 C16 118.2(7) . . ?
C17 C15 C14 124.1(7) . . ?
C29 C30 H30 120.5 . . ?
C31 C30 C29 119.0(7) . . ?
C31 C30 H30 120.5 . . ?
C20 C19 H19 118.8 . . ?
C20 C19 C18 122.3(7) . . ?
C18 C19 H19 118.8 . . ?
C42 C43 C44 119.4(7) . . ?
C42 C43 H43 120.3 . . ?
C44 C43 H43 120.3 . . ?
C30 C31 H31 119.1 . . ?
C30 C31 C32 121.8(7) . . ?
C32 C31 H31 119.1 . . ?
C27 C32 H32 120.3 . . ?
C31 C32 C27 119.5(7) . . ?
C31 C32 H32 120.3 . . ?
C40 C41 H41 120.0 . . ?
C42 C41 C40 120.0(7) . . ?
C42 C41 H41 120.0 . . ?
C26 C25 H25 120.0 . . ?
C24 C25 C26 120.1(7) . . ?
C24 C25 H25 120.0 . . ?
C54 C53 C52 119.5(7) . . ?
C54 C53 H53 120.3 . . ?
C52 C53 H53 120.3 . . ?
C2 C7 H7 120.3 . . ?
C6 C7 C2 119.3(7) . . ?
C6 C7 H7 120.3 . . ?
O1 C1 H1A 109.5 . . ?
O1 C1 H1B 109.5 . . ?
O1 C1 H1C 109.5 . . ?
H1A C1 H1B 109.5 . . ?
H1A C1 H1C 109.5 . . ?
H1B C1 H1C 109.5 . . ?
F2A C1A S1A 111.5(6) . . ?
F1A C1A S1A 110.7(6) . . ?
F1A C1A F2A 107.3(7) . . ?
F3A C1A S1A 111.5(6) . . ?
F3A C1A F2A 108.0(8) . . ?
F3A C1A F1A 107.6(7) . . ?
C12 C11 C13 117.2(8) . . ?
C12 C11 C10 115.6(7) . . ?
C10 C11 C13 127.2(7) . . ?
C15 C17 H17 119.7 . . ?
C18 C17 C15 120.7(7) . . ?
C18 C17 H17 119.7 . . ?
C19 C18 H18 120.0 . . ?
C17 C18 C19 120.0(8) . . ?
C17 C18 H18 120.0 . . ?
Cl1S C1S H1SA 109.3 . . ?
Cl1S C1S H1SB 109.3 . . ?
Cl2S C1S Cl1S 111.5(5) . . ?
Cl2S C1S H1SA 109.3 . . ?
Cl2S C1S H1SB 109.3 . . ?
H1SA C1S H1SB 108.0 . . ?

loop_
_geom_bond_atom_site_label_1
_geom_bond_atom_site_label_2
_geom_bond_distance
_geom_bond_site_symmetry_2
_geom_bond_publ_flag
Pt1 Au1 2.7329(4) . ?
Pt1 P1 2.2507(15) . ?
Pt1 N1 2.035(5) . ?
Pt1 C20 2.093(7) . ?
Pt1 C4 2.137(8) . ?
Au1 P2 2.2427(16) . ?
Au1 C4 2.242(6) . ?
P1 C21 1.828(7) . ?
P1 C33 1.817(6) . ?
P1 C27 1.818(7) . ?
P2 C51 1.821(7) . ?
P2 C39 1.808(7) . ?
P2 C45 1.837(7) . ?
S1A O3A 1.432(5) . ?
S1A O2A 1.438(6) . ?
S1A O1A 1.426(6) . ?
S1A C1A 1.820(9) . ?
Cl1S C1S 1.764(10) . ?
Cl2S C1S 1.764(9) . ?
F2A C1A 1.340(11) . ?
F1A C1A 1.331(9) . ?
O1 C2 1.340(9) . ?
O1 C1 1.426(9) . ?
N1 C8 1.329(10) . ?
N1 C12 1.367(9) . ?
F3A C1A 1.327(10) . ?
C21 C22 1.400(9) . ?
C21 C26 1.389(9) . ?
C3 H3 0.9500 . ?
C3 C4 1.414(10) . ?
C3 C2 1.390(10) . ?
C22 H22 0.9500 . ?
C22 C23 1.386(10) . ?
C51 C56 1.397(10) . ?
C51 C52 1.374(10) . ?
C5 C8 1.467(10) . ?
C5 C4 1.425(10) . ?
C5 C6 1.406(11) . ?
C33 C34 1.389(9) . ?
C33 C38 1.409(9) . ?
C20 C16 1.434(10) . ?
C20 C19 1.370(11) . ?
C34 H34 0.9500 . ?
C34 C35 1.398(9) . ?
C23 H23 0.9500 . ?
C23 C24 1.386(11) . ?
C46 H46 0.9500 . ?
C46 C45 1.382(9) . ?
C46 C47 1.395(10) . ?
C37 H37 0.9500 . ?
C37 C38 1.379(10) . ?
C37 C36 1.391(10) . ?
C8 C9 1.415(10) . ?
C50 H50 0.9500 . ?
C50 C45 1.388(9) . ?
C50 C49 1.381(10) . ?
C16 C12 1.417(12) . ?
C16 C15 1.422(10) . ?
C39 C40 1.396(9) . ?
C39 C44 1.395(9) . ?
C28 H28 0.9500 . ?
C28 C27 1.405(9) . ?
C28 C29 1.392(9) . ?
C38 H38 0.9500 . ?
C56 H56 0.9500 . ?
C56 C55 1.396(10) . ?
C35 H35 0.9500 . ?
C35 C36 1.391(10) . ?
C27 C32 1.393(9) . ?
C40 H40 0.9500 . ?
C40 C41 1.387(10) . ?
C26 H26 0.9500 . ?
C26 C25 1.398(11) . ?
C48 H48 0.9500 . ?
C48 C47 1.397(11) . ?
C48 C49 1.387(10) . ?
C14 H14 0.9500 . ?
C14 C13 1.352(12) . ?
C14 C15 1.429(11) . ?
C42 H42 0.9500 . ?
C42 C43 1.386(11) . ?
C42 C41 1.385(10) . ?
C24 H24 0.9500 . ?
C24 C25 1.390(11) . ?
C36 H36 0.9500 . ?
C44 H44 0.9500 . ?
C44 C43 1.394(10) . ?
C54 H54 0.9500 . ?
C54 C55 1.364(12) . ?
C54 C53 1.387(12) . ?
C52 H52 0.9500 . ?
C52 C53 1.395(10) . ?
C9 H9 0.9500 . ?
C9 C10 1.383(12) . ?
C12 C11 1.384(10) . ?
C13 H13 0.9500 . ?
C13 C11 1.434(11) . ?
C2 C7 1.398(10) . ?
C6 H6 0.9500 . ?
C6 C7 1.372(11) . ?
C55 H55 0.9500 . ?
C29 H29 0.9500 . ?
C29 C30 1.400(10) . ?
C10 H10 0.9500 . ?
C10 C11 1.396(12) . ?
C47 H47 0.9500 . ?
C49 H49 0.9500 . ?
C15 C17 1.388(12) . ?
C30 H30 0.9500 . ?
C30 C31 1.382(11) . ?
C19 H19 0.9500 . ?
C19 C18 1.437(10) . ?
C43 H43 0.9500 . ?
C31 H31 0.9500 . ?
C31 C32 1.388(10) . ?
C32 H32 0.9500 . ?
C41 H41 0.9500 . ?
C25 H25 0.9500 . ?
C53 H53 0.9500 . ?
C7 H7 0.9500 . ?
C1 H1A 0.9800 . ?
C1 H1B 0.9800 . ?
C1 H1C 0.9800 . ?
C17 H17 0.9500 . ?
C17 C18 1.378(12) . ?
C18 H18 0.9500 . ?
C1S H1SA 0.9900 . ?
C1S H1SB 0.9900 . ?

loop_
_geom_torsion_atom_site_label_1
_geom_torsion_atom_site_label_2
_geom_torsion_atom_site_label_3
_geom_torsion_atom_site_label_4
_geom_torsion
_geom_torsion_site_symmetry_1
_geom_torsion_site_symmetry_2
_geom_torsion_site_symmetry_3
_geom_torsion_site_symmetry_4
_geom_torsion_publ_flag
Pt1 P1 C21 C22 -37.4(5) . . . . ?
Pt1 P1 C21 C26 140.2(5) . . . . ?
Pt1 P1 C33 C34 92.6(5) . . . . ?
Pt1 P1 C33 C38 -82.6(5) . . . . ?
Pt1 P1 C27 C28 166.0(5) . . . . ?
Pt1 P1 C27 C32 -14.5(7) . . . . ?
Pt1 N1 C8 C5 -6.4(8) . . . . ?
Pt1 N1 C8 C9 177.9(5) . . . . ?
Pt1 N1 C12 C16 5.4(8) . . . . ?
Pt1 N1 C12 C11 -177.8(5) . . . . ?
Pt1 C20 C16 C12 -4.2(8) . . . . ?
Pt1 C20 C16 C15 178.3(5) . . . . ?
Pt1 C20 C19 C18 179.9(5) . . . . ?
Au1 P2 C51 C56 65.2(6) . . . . ?
Au1 P2 C51 C52 -111.3(6) . . . . ?
Au1 P2 C39 C40 -158.9(5) . . . . ?
Au1 P2 C39 C44 23.8(6) . . . . ?
Au1 P2 C45 C46 9.6(6) . . . . ?
Au1 P2 C45 C50 -172.4(5) . . . . ?
P1 C21 C22 C23 176.5(5) . . . . ?
P1 C21 C26 C25 -175.1(6) . . . . ?
P1 C33 C34 C35 -175.2(5) . . . . ?
P1 C33 C38 C37 175.1(5) . . . . ?
P1 C27 C32 C31 -177.3(6) . . . . ?
P2 C51 C56 C55 -175.8(6) . . . . ?
P2 C51 C52 C53 175.9(6) . . . . ?
P2 C39 C40 C41 -176.6(6) . . . . ?
P2 C39 C44 C43 176.4(5) . . . . ?
O1 C2 C7 C6 -179.8(7) . . . . ?
N1 C8 C9 C10 -0.1(10) . . . . ?
N1 C12 C11 C13 -179.8(6) . . . . ?
N1 C12 C11 C10 -0.2(10) . . . . ?
O3A S1A C1A F2A 60.6(7) . . . . ?
O3A S1A C1A F1A -179.9(6) . . . . ?
O3A S1A C1A F3A -60.2(7) . . . . ?
O2A S1A C1A F2A -179.0(6) . . . . ?
O2A S1A C1A F1A -59.5(7) . . . . ?
O2A S1A C1A F3A 60.2(7) . . . . ?
O1A S1A C1A F2A -59.5(7) . . . . ?
O1A S1A C1A F1A 59.9(7) . . . . ?
O1A S1A C1A F3A 179.7(6) . . . . ?
C21 P1 C33 C34 -29.3(6) . . . . ?
C21 P1 C33 C38 155.5(5) . . . . ?
C21 P1 C27 C28 -71.8(6) . . . . ?
C21 P1 C27 C32 107.7(6) . . . . ?
C21 C22 C23 C24 -0.9(10) . . . . ?
C21 C26 C25 C24 -1.7(11) . . . . ?
C3 C2 C7 C6 4.5(10) . . . . ?
C22 C21 C26 C25 2.5(10) . . . . ?
C22 C23 C24 C25 1.7(11) . . . . ?
C51 P2 C39 C40 -33.3(7) . . . . ?
C51 P2 C39 C44 149.4(5) . . . . ?
C51 P2 C45 C46 -112.9(6) . . . . ?
C51 P2 C45 C50 65.1(6) . . . . ?
C51 C56 C55 C54 0.1(12) . . . . ?
C51 C52 C53 C54 -0.8(12) . . . . ?
C5 C8 C9 C10 -174.9(7) . . . . ?
C5 C6 C7 C2 -2.2(11) . . . . ?
C33 P1 C21 C22 88.8(5) . . . . ?
C33 P1 C21 C26 -93.6(6) . . . . ?
C33 P1 C27 C28 38.0(6) . . . . ?
C33 P1 C27 C32 -142.5(6) . . . . ?
C33 C34 C35 C36 0.4(10) . . . . ?
C20 C16 C12 N1 -0.6(9) . . . . ?
C20 C16 C12 C11 -177.3(7) . . . . ?
C20 C16 C15 C14 179.9(6) . . . . ?
C20 C16 C15 C17 1.8(11) . . . . ?
C20 C19 C18 C17 1.8(11) . . . . ?
C34 C33 C38 C37 -0.2(9) . . . . ?
C34 C35 C36 C37 -0.7(10) . . . . ?
C23 C24 C25 C26 -0.4(11) . . . . ?
C8 N1 C12 C16 -175.4(6) . . . . ?
C8 N1 C12 C11 1.4(10) . . . . ?
C8 C5 C4 Pt1 -5.1(7) . . . . ?
C8 C5 C4 Au1 77.0(7) . . . . ?
C8 C5 C4 C3 -170.6(6) . . . . ?
C8 C5 C6 C7 172.7(7) . . . . ?
C8 C9 C10 C11 1.3(11) . . . . ?
C16 C20 C19 C18 -0.2(10) . . . . ?
C16 C12 C11 C13 -3.2(11) . . . . ?
C16 C12 C11 C10 176.4(7) . . . . ?
C16 C15 C17 C18 -0.1(11) . . . . ?
C39 P2 C51 C56 -61.3(6) . . . . ?
C39 P2 C51 C52 122.3(6) . . . . ?
C39 P2 C45 C46 134.0(5) . . . . ?
C39 P2 C45 C50 -48.0(6) . . . . ?
C39 C40 C41 C42 -0.1(11) . . . . ?
C39 C44 C43 C42 0.8(11) . . . . ?
C4 C3 C2 O1 -178.0(6) . . . . ?
C4 C3 C2 C7 -2.0(10) . . . . ?
C4 C5 C8 N1 7.4(9) . . . . ?
C4 C5 C8 C9 -177.6(7) . . . . ?
C4 C5 C6 C7 -2.6(11) . . . . ?
C28 C27 C32 C31 2.2(11) . . . . ?
C28 C29 C30 C31 0.4(12) . . . . ?
C38 C33 C34 C35 0.1(9) . . . . ?
C38 C37 C36 C35 0.5(10) . . . . ?
C56 C51 C52 C53 -0.4(11) . . . . ?
C27 P1 C21 C22 -162.3(5) . . . . ?
C27 P1 C21 C26 15.3(6) . . . . ?
C27 P1 C33 C34 -140.8(5) . . . . ?
C27 P1 C33 C38 43.9(6) . . . . ?
C27 C28 C29 C30 0.5(11) . . . . ?
C40 C39 C44 C43 -1.0(10) . . . . ?
C26 C21 C22 C23 -1.2(10) . . . . ?
C14 C13 C11 C12 3.5(11) . . . . ?
C14 C13 C11 C10 -176.1(8) . . . . ?
C14 C15 C17 C18 -178.1(7) . . . . ?
C36 C37 C38 C33 -0.1(10) . . . . ?
C44 C39 C40 C41 0.7(10) . . . . ?
C52 C51 C56 C55 0.8(11) . . . . ?
C9 C10 C11 C12 -1.1(11) . . . . ?
C9 C10 C11 C13 178.4(7) . . . . ?
C12 N1 C8 C5 174.4(6) . . . . ?
C12 N1 C8 C9 -1.2(10) . . . . ?
C12 C16 C15 C14 2.4(10) . . . . ?
C12 C16 C15 C17 -175.7(7) . . . . ?
C45 P2 C51 C56 -173.8(6) . . . . ?
C45 P2 C51 C52 9.7(7) . . . . ?
C45 P2 C39 C40 79.2(6) . . . . ?
C45 P2 C39 C44 -98.1(6) . . . . ?
C45 C46 C47 C48 -0.1(11) . . . . ?
C45 C50 C49 C48 -0.1(10) . . . . ?
C13 C14 C15 C16 -2.1(11) . . . . ?
C13 C14 C15 C17 175.9(8) . . . . ?
C2 C3 C4 Pt1 -164.7(5) . . . . ?
C2 C3 C4 Au1 111.8(6) . . . . ?
C2 C3 C4 C5 -2.6(10) . . . . ?
C6 C5 C8 N1 -168.1(6) . . . . ?
C6 C5 C8 C9 6.9(11) . . . . ?
C6 C5 C4 Pt1 170.4(5) . . . . ?
C6 C5 C4 Au1 -107.4(7) . . . . ?
C6 C5 C4 C3 5.0(10) . . . . ?
C55 C54 C53 C52 1.7(12) . . . . ?
C29 C28 C27 P1 177.7(6) . . . . ?
C29 C28 C27 C32 -1.8(11) . . . . ?
C29 C30 C31 C32 0.0(13) . . . . ?
C47 C46 C45 P2 178.5(5) . . . . ?
C47 C46 C45 C50 0.4(10) . . . . ?
C47 C48 C49 C50 0.3(11) . . . . ?
C49 C50 C45 P2 -178.3(5) . . . . ?
C49 C50 C45 C46 -0.3(10) . . . . ?
C49 C48 C47 C46 -0.2(11) . . . . ?
C15 C16 C12 N1 177.1(6) . . . . ?
C15 C16 C12 C11 0.3(11) . . . . ?
C15 C14 C13 C11 -0.9(12) . . . . ?
C15 C17 C18 C19 -1.7(11) . . . . ?
C30 C31 C32 C27 -1.3(13) . . . . ?
C19 C20 C16 C12 175.9(6) . . . . ?
C19 C20 C16 C15 -1.6(10) . . . . ?
C43 C42 C41 C40 -0.1(12) . . . . ?
C41 C42 C43 C44 -0.2(12) . . . . ?
C53 C54 C55 C56 -1.4(12) . . . . ?
C1 O1 C2 C3 168.9(6) . . . . ?
C1 O1 C2 C7 -7.0(10) . . . . ?
